data_1502718
loop_
_publ_author_name
'Guerrero-Mart\'inez, Andr\'es'
'Avila, David'
'Mart\'inez-Casado, Francisco J'
'Ripmeester, John A.'
'Enright, Gary D.'
'De Cola, Luisa'
'Tardajos, Gloria'

_publ_section_title
;
 Solid crystal network of self-assembled cyclodextrin and nonionic
 surfactant pseudorotaxanes.
;
_journal_issue 35
_journal_name_full 'The journal of physical chemistry. B'
_journal_page_first 11489
_journal_page_last 11495
_journal_paper_doi 10.1021/jp105808j
_journal_volume 114
_journal_year 2010
_chemical_formula_sum 'C98.7 H140 O96.95'
_chemical_formula_weight 2877.71
_chemical_name_systematic
; 
 ? 
;
_space_group_IT_number 1
_symmetry_cell_setting triclinic
_symmetry_space_group_name_Hall 'P 1'
_symmetry_space_group_name_H-M 'P 1'
_atom_sites_solution_hydrogens geom
_atom_sites_solution_primary direct
_atom_sites_solution_secondary difmap
_audit_creation_method SHELXL-97
_cell_angle_alpha 102.720(14)
_cell_angle_beta 102.012(12)
_cell_angle_gamma 104.309(15)
_cell_formula_units_Z 1
_cell_length_a 15.419(4)
_cell_length_b 15.464(5)
_cell_length_c 15.612(4)
_cell_measurement_reflns_used 4210
_cell_measurement_temperature 200(1)
_cell_measurement_theta_max 20.87
_cell_measurement_theta_min 2.71
_cell_volume 3380.1(17)
_computing_cell_refinement 'SAINT (Bruker, 2006)'
_computing_data_collection 'APEX2 (Bruker, 2006)'
_computing_data_reduction 'SAINT (Bruker, 2006)'
_computing_structure_refinement 'SHELXL-97 (Sheldrick, 1997)'
_computing_structure_solution 'SHELXS-97 (Sheldrick, 1990)'
_diffrn_ambient_temperature 200(1)
_diffrn_measured_fraction_theta_full 0.989
_diffrn_measured_fraction_theta_max 0.989
_diffrn_measurement_device_type 'Bruker Kappa APEXII CCD'
_diffrn_measurement_method ' \f & \w scans'
_diffrn_radiation_monochromator graphite
_diffrn_radiation_source 'fine-focus sealed tube'
_diffrn_radiation_type MoK\a
_diffrn_radiation_wavelength 0.71073
_diffrn_reflns_av_R_equivalents 0.1685
_diffrn_reflns_av_sigmaI/netI 0.1212
_diffrn_reflns_limit_h_max 14
_diffrn_reflns_limit_h_min -14
_diffrn_reflns_limit_k_max 14
_diffrn_reflns_limit_k_min -14
_diffrn_reflns_limit_l_max 14
_diffrn_reflns_limit_l_min -14
_diffrn_reflns_number 33753
_diffrn_reflns_theta_full 19.78
_diffrn_reflns_theta_max 19.78
_diffrn_reflns_theta_min 1.39
_diffrn_standards_number 0
_exptl_absorpt_coefficient_mu 0.129
_exptl_absorpt_correction_T_max 0.9961
_exptl_absorpt_correction_T_min 0.9846
_exptl_absorpt_correction_type multi-scan
_exptl_absorpt_process_details SADABS
_exptl_crystal_colour colorless
_exptl_crystal_density_diffrn 1.414
_exptl_crystal_density_method 'not measured'
_exptl_crystal_description plate
_exptl_crystal_F_000 1508
_exptl_crystal_size_max 0.12
_exptl_crystal_size_mid 0.12
_exptl_crystal_size_min 0.03
_refine_diff_density_max 0.462
_refine_diff_density_min -0.428
_refine_diff_density_rms 0.077
_refine_ls_abs_structure_details 'Flack H D (1983), Acta Cryst. A39, 876-881'
_refine_ls_extinction_coef 0.0026(8)
_refine_ls_extinction_expression Fc^*^=kFc[1+0.001xFc^2^\l^3^/sin(2\q)]^-1/4^
_refine_ls_extinction_method SHELXL
_refine_ls_goodness_of_fit_ref 1.051
_refine_ls_hydrogen_treatment mixed
_refine_ls_matrix_type full
_refine_ls_number_parameters 1771
_refine_ls_number_reflns 6036
_refine_ls_number_restraints 2162
_refine_ls_restrained_S_all 0.972
_refine_ls_R_factor_all 0.1466
_refine_ls_R_factor_gt 0.0849
_refine_ls_shift/su_max 0.062
_refine_ls_shift/su_mean 0.002
_refine_ls_structure_factor_coef Fsqd
_refine_ls_weighting_details 'calc w=1/[\s^2^(Fo^2^)+(0.1069P)^2^+20.2267P] where P=(Fo^2^+2Fc^2^)/3'
_refine_ls_weighting_scheme calc
_refine_ls_wR_factor_gt 0.1986
_refine_ls_wR_factor_ref 0.2506
_reflns_number_gt 3823
_reflns_number_total 6036
_reflns_threshold_expression >2sigma(I)
_cod_data_source_file jp105808j_si_001.cif
_cod_data_source_block jr84_0m
_cod_original_cell_volume 3380.3(16)
_cod_original_formula_sum 'C98.70 H140 O96.95'
_cod_database_code 1502718

loop_
_symmetry_equiv_pos_as_xyz
'x, y, z'

loop_
_atom_site_label
_atom_site_type_symbol
_atom_site_fract_x
_atom_site_fract_y
_atom_site_fract_z
_atom_site_U_iso_or_equiv
_atom_site_adp_type
_atom_site_occupancy
_atom_site_symmetry_multiplicity
_atom_site_calc_flag
_atom_site_refinement_flags
_atom_site_disorder_assembly
_atom_site_disorder_group
C111 C -0.0905(9) 0.7968(8) 0.5010(8) 0.071(2) Uani 1 1 d DU . .
H111 H -0.1489 0.8139 0.4842 0.085 Uiso 1 1 calc R . .
C112 C -0.0921(8) 0.7501(10) 0.5770(8) 0.071(2) Uani 1 1 d DU . .
H112 H -0.1494 0.6949 0.5555 0.085 Uiso 1 1 calc R . .
O112 O -0.0960(10) 0.8098(10) 0.6590(10) 0.064(4) Uani 1 1 d DU . .
H11A H -0.1352 0.7800 0.6805 0.095 Uiso 1 1 calc R . .
C113 C -0.0082(9) 0.7147(9) 0.5945(7) 0.070(3) Uani 1 1 d DU . .
H113 H 0.0501 0.7688 0.6200 0.084 Uiso 1 1 calc R . .
O113 O -0.0139(12) 0.6600(10) 0.6561(11) 0.069(4) Uani 1 1 d DU . .
H11B H 0.0020 0.6951 0.7098 0.103 Uiso 1 1 calc R . .
C114 C -0.0035(8) 0.6519(9) 0.5072(7) 0.070(2) Uani 1 1 d DU . .
H114 H -0.0586 0.5944 0.4856 0.084 Uiso 1 1 calc R . .
O114 O 0.0797(8) 0.6265(7) 0.5279(14) 0.069(2) Uani 1 1 d DU . .
C115 C -0.0037(9) 0.7009(9) 0.4327(7) 0.072(2) Uani 1 1 d DU . .
H115 H 0.0578 0.7489 0.4449 0.086 Uiso 1 1 calc R . .
O115 O -0.0774(9) 0.7405(10) 0.4227(10) 0.071(3) Uani 1 1 d DU . .
C116 C -0.0294(17) 0.6304(10) 0.3393(8) 0.076(3) Uani 1 1 d DU . .
H11C H 0.0054 0.5848 0.3433 0.091 Uiso 1 1 calc R . .
H11D H -0.0967 0.5961 0.3210 0.091 Uiso 1 1 calc R . .
O116 O -0.0086(13) 0.6741(12) 0.2721(10) 0.094(5) Uani 1 1 d DU . .
H116 H -0.0500 0.6467 0.2223 0.140 Uiso 1 1 calc R . .
C121 C 0.0742(9) 0.5306(8) 0.5014(8) 0.068(2) Uani 1 1 d DU . .
H121 H 0.0075 0.4914 0.4835 0.082 Uiso 1 1 calc R . .
C122 C 0.1278(7) 0.5111(12) 0.5839(8) 0.067(3) Uani 1 1 d DU . .
H122 H 0.1245 0.4439 0.5697 0.080 Uiso 1 1 calc R . .
O122 O 0.0853(10) 0.5339(11) 0.6543(10) 0.065(4) Uani 1 1 d DU . .
H12A H 0.0636 0.5776 0.6481 0.097 Uiso 1 1 calc R . .
C123 C 0.2288(7) 0.5726(11) 0.6123(7) 0.066(3) Uani 1 1 d DU . .
H123 H 0.2312 0.6395 0.6291 0.080 Uiso 1 1 calc R . .
O123 O 0.2837(10) 0.5545(11) 0.6871(11) 0.064(4) Uani 1 1 d DU . .
H12B H 0.2703 0.5763 0.7351 0.096 Uiso 1 1 calc R . .
C124 C 0.2699(7) 0.5524(11) 0.5325(7) 0.068(2) Uani 1 1 d DU . .
H124 H 0.2725 0.4869 0.5205 0.081 Uiso 1 1 calc R . .
O124 O 0.3623(7) 0.6137(9) 0.5561(13) 0.069(2) Uani 1 1 d DU . .
C125 C 0.2088(7) 0.5612(12) 0.4469(8) 0.068(2) Uani 1 1 d DU . .
H125 H 0.2130 0.6281 0.4540 0.081 Uiso 1 1 calc R . .
O125 O 0.1139(8) 0.5070(10) 0.4284(10) 0.068(3) Uani 1 1 d DU . .
C126 C 0.2389(14) 0.5233(8) 0.3632(10) 0.069(3) Uani 1 1 d DU . .
H12C H 0.1966 0.5275 0.3082 0.083 Uiso 1 1 calc R . .
H12D H 0.3025 0.5625 0.3694 0.083 Uiso 1 1 calc R . .
O126 O 0.2384(12) 0.4294(8) 0.3509(14) 0.069(4) Uani 1 1 d DU . .
H126 H 0.2389 0.4063 0.2970 0.104 Uiso 1 1 calc R . .
C131 C 0.4343(8) 0.5738(11) 0.5418(8) 0.072(2) Uani 1 1 d DU . .
H131 H 0.4101 0.5045 0.5275 0.086 Uiso 1 1 calc R . .
C132 C 0.5120(11) 0.6129(8) 0.6306(8) 0.072(3) Uani 1 1 d DU . .
H132 H 0.5645 0.5873 0.6236 0.087 Uiso 1 1 calc R . .
O132 O 0.4771(11) 0.5858(11) 0.7006(11) 0.066(4) Uani 1 1 d DU . .
H13A H 0.4338 0.6082 0.7073 0.099 Uiso 1 1 calc R . .
C133 C 0.5472(11) 0.7189(8) 0.6546(7) 0.074(3) Uani 1 1 d DU . .
H133 H 0.4956 0.7453 0.6638 0.089 Uiso 1 1 calc R . .
O133 O 0.6225(11) 0.7544(13) 0.7357(11) 0.078(5) Uani 1 1 d DU . .
H13B H 0.6086 0.7896 0.7762 0.117 Uiso 1 1 calc R . .
C134 C 0.5805(11) 0.7448(8) 0.5759(7) 0.075(2) Uani 1 1 d DU . .
H134 H 0.6345 0.7209 0.5718 0.090 Uiso 1 1 calc R . .
O134 O 0.6153(8) 0.8434(8) 0.6026(13) 0.073(3) Uani 1 1 d DU . .
C135 C 0.5055(10) 0.6962(8) 0.4863(7) 0.078(2) Uani 1 1 d DU . .
H135 H 0.4521 0.7213 0.4906 0.093 Uiso 1 1 calc R . .
O135 O 0.4703(12) 0.5979(8) 0.4706(11) 0.076(3) Uani 1 1 d DU . .
C136 C 0.5369(9) 0.7196(15) 0.4060(10) 0.083(3) Uani 1 1 d DU . .
H13C H 0.4884 0.6819 0.3485 0.099 Uiso 1 1 calc R . .
H13D H 0.5442 0.7861 0.4110 0.099 Uiso 1 1 calc R . .
O136 O 0.6221(10) 0.7023(15) 0.4029(15) 0.099(5) Uani 1 1 d DU . .
H136 H 0.6375 0.7156 0.3577 0.148 Uiso 1 1 calc R . .
C141 C 0.7080(9) 0.8825(9) 0.5993(7) 0.073(2) Uani 1 1 d DU . .
H141 H 0.7390 0.8328 0.5908 0.088 Uiso 1 1 calc R . .
C142 C 0.7569(11) 0.9536(8) 0.6920(8) 0.071(3) Uani 1 1 d DU . .
H142 H 0.8227 0.9823 0.6923 0.086 Uiso 1 1 calc R . .
O142 O 0.7602(12) 0.9100(11) 0.7632(11) 0.072(4) Uani 1 1 d DU . .
H14A H 0.8159 0.9213 0.7925 0.108 Uiso 1 1 calc R . .
C143 C 0.7123(12) 1.0312(8) 0.7052(7) 0.070(3) Uani 1 1 d DU . .
H143 H 0.6464 1.0043 0.7057 0.085 Uiso 1 1 calc R . .
O143 O 0.7620(10) 1.0984(10) 0.7904(10) 0.067(4) Uani 1 1 d DU . .
H14B H 0.7425 1.0812 0.8322 0.100 Uiso 1 1 calc R . .
C144 C 0.7122(10) 1.0745(8) 0.6264(7) 0.072(2) Uani 1 1 d DU . .
H144 H 0.7772 1.1103 0.6301 0.087 Uiso 1 1 calc R . .
O144 O 0.6591(9) 1.1363(7) 0.6440(13) 0.073(3) Uani 1 1 d DU . .
C145 C 0.6691(11) 0.9982(8) 0.5360(8) 0.077(2) Uani 1 1 d DU . .
H145 H 0.6003 0.9738 0.5265 0.092 Uiso 1 1 calc R . .
O145 O 0.7064(11) 0.9226(9) 0.5257(11) 0.077(3) Uani 1 1 d DU . .
C146 C 0.6872(9) 1.0338(16) 0.4559(10) 0.079(3) Uani 1 1 d DU . .
H14C H 0.6535 0.9841 0.3979 0.094 Uiso 1 1 calc R . .
H14D H 0.6632 1.0874 0.4548 0.094 Uiso 1 1 calc R . .
O146 O 0.7838(9) 1.0617(13) 0.4625(15) 0.087(5) Uani 1 1 d DU . .
H146 H 0.7915 1.0456 0.4103 0.131 Uiso 1 1 calc R . .
C151 C 0.6926(11) 1.2283(8) 0.6375(8) 0.075(2) Uani 1 1 d DU . .
H151 H 0.7588 1.2380 0.6361 0.090 Uiso 1 1 calc R . .
C152 C 0.6955(7) 1.2959(12) 0.7257(8) 0.074(3) Uani 1 1 d DU . .
H152 H 0.7316 1.3599 0.7273 0.089 Uiso 1 1 calc R . .
O152 O 0.7410(11) 1.2742(11) 0.8033(11) 0.074(4) Uani 1 1 d DU . .
H15A H 0.7617 1.3221 0.8484 0.110 Uiso 1 1 calc R . .
C153 C 0.5966(8) 1.2955(13) 0.7264(7) 0.072(3) Uani 1 1 d DU . .
H153 H 0.5645 1.2319 0.7291 0.087 Uiso 1 1 calc R . .
O153 O 0.5964(12) 1.3581(10) 0.8081(10) 0.073(5) Uani 1 1 d DU . .
H15B H 0.6184 1.3413 0.8533 0.109 Uiso 1 1 calc R . .
C154 C 0.5458(7) 1.3026(11) 0.6350(7) 0.073(2) Uani 1 1 d DU . .
H154 H 0.5712 1.3660 0.6281 0.088 Uiso 1 1 calc R . .
O154 O 0.4511(7) 1.2842(8) 0.6347(14) 0.069(2) Uani 1 1 d DU . .
C155 C 0.5508(8) 1.2277(10) 0.5567(7) 0.080(2) Uani 1 1 d DU . .
H155 H 0.5242 1.1645 0.5635 0.096 Uiso 1 1 calc R . .
O155 O 0.6459(8) 1.2434(11) 0.5564(10) 0.076(3) Uani 1 1 d DU . .
C156 C 0.4999(17) 1.2350(9) 0.4655(9) 0.088(3) Uani 1 1 d DU . .
H15C H 0.5141 1.1944 0.4153 0.105 Uiso 1 1 calc R . .
H15D H 0.4319 1.2137 0.4571 0.105 Uiso 1 1 calc R . .
O156 O 0.5282(15) 1.3290(10) 0.4627(15) 0.113(6) Uani 1 1 d DU . .
H156 H 0.5865 1.3509 0.4819 0.170 Uiso 1 1 calc R . .
C161 C 0.4106(8) 1.3568(10) 0.6303(8) 0.067(2) Uani 1 1 d DU . .
H161 H 0.4604 1.4154 0.6373 0.080 Uiso 1 1 calc R . .
C162 C 0.3642(8) 1.3726(10) 0.7065(8) 0.066(3) Uani 1 1 d DU . .
H162 H 0.3375 1.4248 0.7024 0.079 Uiso 1 1 calc R . .
O162 O 0.4311(11) 1.4000(13) 0.7927(10) 0.079(5) Uani 1 1 d DU . .
H16A H 0.4130 1.4318 0.8322 0.119 Uiso 1 1 calc R . .
C163 C 0.2845(8) 1.2864(11) 0.6944(7) 0.065(3) Uani 1 1 d DU . .
H163 H 0.3103 1.2335 0.6975 0.079 Uiso 1 1 calc R . .
O163 O 0.2453(10) 1.3048(11) 0.7683(10) 0.067(4) Uani 1 1 d DU . .
H16B H 0.2882 1.3302 0.8173 0.100 Uiso 1 1 calc R . .
C164 C 0.2165(8) 1.2621(9) 0.6001(7) 0.063(2) Uani 1 1 d DU . .
H164 H 0.1811 1.3078 0.5956 0.076 Uiso 1 1 calc R . .
O164 O 0.1571(7) 1.1703(8) 0.5843(13) 0.063(2) Uani 1 1 d DU . .
C165 C 0.2678(9) 1.2508(11) 0.5272(7) 0.067(2) Uani 1 1 d DU . .
H165 H 0.2919 1.1966 0.5282 0.080 Uiso 1 1 calc R . .
O165 O 0.3446(9) 1.3311(9) 0.5439(9) 0.066(3) Uani 1 1 d DU . .
C166 C 0.2084(11) 1.2346(11) 0.4316(9) 0.068(3) Uani 1 1 d DU . .
H16C H 0.2478 1.2339 0.3890 0.082 Uiso 1 1 calc R . .
H16D H 0.1600 1.1732 0.4121 0.082 Uiso 1 1 calc R . .
O166 O 0.1652(11) 1.3053(10) 0.4279(15) 0.078(5) Uani 1 1 d DU . .
H166 H 0.1679 1.3343 0.4812 0.117 Uiso 1 1 calc R . .
C171 C 0.0608(8) 1.1607(10) 0.5578(8) 0.066(2) Uani 1 1 d DU . .
H171 H 0.0519 1.2216 0.5534 0.079 Uiso 1 1 calc R . .
C172 C 0.0159(13) 1.1286(7) 0.6276(8) 0.066(3) Uani 1 1 d DU . .
H172 H -0.0502 1.1291 0.6101 0.079 Uiso 1 1 calc R . .
O172 O 0.0582(11) 1.1907(10) 0.7165(9) 0.067(4) Uani 1 1 d DU . .
H17A H 0.0620 1.2454 0.7147 0.100 Uiso 1 1 calc R . .
C173 C 0.0126(13) 1.0294(7) 0.6251(7) 0.066(3) Uani 1 1 d DU . .
H173 H 0.0796 1.0316 0.6393 0.079 Uiso 1 1 calc R . .
O173 O -0.0186(11) 0.9980(11) 0.6952(10) 0.070(4) Uani 1 1 d DU . .
H17B H 0.0271 1.0106 0.7409 0.105 Uiso 1 1 calc R . .
C174 C -0.0298(11) 0.9633(7) 0.5294(7) 0.067(2) Uani 1 1 d DU . .
H174 H -0.0982 0.9538 0.5079 0.081 Uiso 1 1 calc R . .
O174 O -0.0114(9) 0.8782(7) 0.5345(13) 0.067(2) Uani 1 1 d DU . .
C175 C 0.0212(12) 0.9997(8) 0.4649(8) 0.070(2) Uani 1 1 d DU . .
H175 H 0.0877 1.0008 0.4823 0.084 Uiso 1 1 calc R . .
O175 O 0.0152(11) 1.0914(8) 0.4731(10) 0.067(3) Uani 1 1 d DU . .
C176 C -0.0261(9) 0.9445(16) 0.3662(9) 0.079(3) Uani 1 1 d DU . .
H17C H 0.0119 0.9695 0.3282 0.094 Uiso 1 1 calc R . .
H17D H -0.0264 0.8792 0.3594 0.094 Uiso 1 1 calc R . .
O176 O -0.1183(10) 0.9440(14) 0.3310(17) 0.098(5) Uani 1 1 d DU . .
H176 H -0.1223 0.9619 0.2837 0.146 Uiso 1 1 calc R . .
C211 C -0.0269(8) -0.0581(8) 0.0045(8) 0.063(2) Uani 1 1 d DU . .
H211 H -0.0876 -0.1065 -0.0060 0.076 Uiso 1 1 calc R . .
C212 C -0.0311(10) -0.0106(9) -0.0707(8) 0.062(3) Uani 1 1 d DU . .
H212 H -0.0797 0.0216 -0.0680 0.074 Uiso 1 1 calc R . .
O212 O -0.0604(11) -0.0778(10) -0.1575(10) 0.064(4) Uani 1 1 d DU . .
H21A H -0.0641 -0.0509 -0.1987 0.097 Uiso 1 1 calc R . .
C213 C 0.0606(11) 0.0637(8) -0.0533(7) 0.062(3) Uani 1 1 d DU . .
H213 H 0.1099 0.0323 -0.0562 0.075 Uiso 1 1 calc R . .
O213 O 0.0558(11) 0.1103(11) -0.1222(10) 0.067(4) Uani 1 1 d DU . .
H21B H 0.0750 0.1681 -0.0976 0.100 Uiso 1 1 calc R . .
C214 C 0.0876(9) 0.1317(8) 0.0410(7) 0.061(2) Uani 1 1 d DU . .
H214 H 0.0414 0.1670 0.0418 0.073 Uiso 1 1 calc R . .
O214 O 0.1766(8) 0.1965(7) 0.0555(14) 0.064(2) Uani 1 1 d DU . .
C215 C 0.0835(10) 0.0808(9) 0.1139(7) 0.065(2) Uani 1 1 d DU . .
H215 H 0.1357 0.0531 0.1219 0.078 Uiso 1 1 calc R . .
O215 O -0.0033(9) 0.0098(9) 0.0902(9) 0.064(2) Uani 1 1 d DU . .
C216 C 0.0904(10) 0.1484(12) 0.2040(9) 0.066(3) Uani 1 1 d DU . .
H21C H 0.0889 0.1141 0.2506 0.079 Uiso 1 1 calc R . .
H21D H 0.1516 0.1971 0.2239 0.079 Uiso 1 1 calc R . .
O216 O 0.0200(10) 0.1930(11) 0.2030(15) 0.071(4) Uani 1 1 d DU . .
H216 H 0.0038 0.2019 0.1516 0.107 Uiso 1 1 calc R . .
C221 C 0.1906(10) 0.2943(8) 0.0852(8) 0.066(2) Uani 1 1 d DU . .
H221 H 0.1294 0.3046 0.0870 0.079 Uiso 1 1 calc R . .
C222 C 0.2230(7) 0.3315(13) 0.0110(8) 0.066(3) Uani 1 1 d DU . .
H222 H 0.2283 0.3993 0.0264 0.079 Uiso 1 1 calc R . .
O222 O 0.1551(11) 0.2869(12) -0.0742(10) 0.074(5) Uani 1 1 d DU . .
H22A H 0.1701 0.3124 -0.1135 0.111 Uiso 1 1 calc R . .
C223 C 0.3196(7) 0.3236(11) 0.0135(7) 0.065(3) Uani 1 1 d DU . .
H223 H 0.3158 0.2566 -0.0079 0.078 Uiso 1 1 calc R . .
O223 O 0.3493(11) 0.3707(11) -0.0487(11) 0.069(4) Uani 1 1 d DU . .
H22B H 0.3906 0.3512 -0.0665 0.103 Uiso 1 1 calc R . .
C224 C 0.3847(6) 0.3671(12) 0.1092(7) 0.067(2) Uani 1 1 d DU . .
H224 H 0.3903 0.4349 0.1251 0.080 Uiso 1 1 calc R . .
O224 O 0.4744(7) 0.3612(8) 0.1056(13) 0.066(2) Uani 1 1 d DU . .
C225 C 0.3452(7) 0.3294(13) 0.1794(8) 0.072(2) Uani 1 1 d DU . .
H225 H 0.3437 0.2628 0.1677 0.087 Uiso 1 1 calc R . .
O225 O 0.2528(8) 0.3327(11) 0.1742(10) 0.068(3) Uani 1 1 d DU . .
C226 C 0.4075(16) 0.3819(10) 0.2755(9) 0.082(3) Uani 1 1 d DU . .
H22C H 0.3803 0.3599 0.3219 0.098 Uiso 1 1 calc R . .
H22D H 0.4704 0.3747 0.2832 0.098 Uiso 1 1 calc R . .
O226 O 0.4105(16) 0.4757(11) 0.2820(18) 0.113(6) Uani 1 1 d DU . .
H226 H 0.3912 0.4809 0.2295 0.169 Uiso 1 1 calc R . .
C231 C 0.5527(8) 0.4419(10) 0.1451(8) 0.067(2) Uani 1 1 d DU . .
H231 H 0.5311 0.4980 0.1593 0.081 Uiso 1 1 calc R . .
C232 C 0.6029(9) 0.4470(9) 0.0717(8) 0.065(3) Uani 1 1 d DU . .
H232 H 0.6595 0.5029 0.0972 0.078 Uiso 1 1 calc R . .
O232 O 0.5453(10) 0.4601(10) -0.0046(11) 0.069(4) Uani 1 1 d DU . .
H23A H 0.5309 0.4130 -0.0498 0.103 Uiso 1 1 calc R . .
C233 C 0.6354(9) 0.3615(9) 0.0481(7) 0.063(3) Uani 1 1 d DU . .
H233 H 0.5803 0.3042 0.0206 0.076 Uiso 1 1 calc R . .
O233 O 0.6907(10) 0.3705(10) -0.0139(11) 0.060(4) Uani 1 1 d DU . .
H23B H 0.6566 0.3661 -0.0653 0.089 Uiso 1 1 calc R . .
C234 C 0.6960(9) 0.3544(8) 0.1354(7) 0.063(2) Uani 1 1 d DU . .
H234 H 0.7567 0.4055 0.1573 0.076 Uiso 1 1 calc R . .
O234 O 0.7107(7) 0.2658(8) 0.1120(14) 0.060(2) Uani 1 1 d DU . .
C235 C 0.6438(9) 0.3592(10) 0.2084(8) 0.067(2) Uani 1 1 d DU . .
H235 H 0.5883 0.3021 0.1854 0.080 Uiso 1 1 calc R . .
O235 O 0.6086(10) 0.4358(9) 0.2266(10) 0.066(3) Uani 1 1 d DU . .
C236 C 0.7021(12) 0.3521(11) 0.2965(9) 0.071(3) Uani 1 1 d DU . .
H23C H 0.6610 0.3348 0.3350 0.085 Uiso 1 1 calc R . .
H23D H 0.7306 0.3019 0.2817 0.085 Uiso 1 1 calc R . .
O236 O 0.7737(12) 0.4368(10) 0.3468(14) 0.086(5) Uani 1 1 d DU . .
H236 H 0.8067 0.4288 0.3927 0.129 Uiso 1 1 calc R . .
C241 C 0.8038(8) 0.2611(9) 0.1347(7) 0.058(2) Uani 1 1 d DU . .
H241 H 0.8487 0.3252 0.1518 0.070 Uiso 1 1 calc R . .
C242 C 0.8117(12) 0.2032(7) 0.0465(8) 0.058(3) Uani 1 1 d DU . .
H242 H 0.8775 0.2019 0.0612 0.070 Uiso 1 1 calc R . .
O242 O 0.8030(10) 0.2424(10) -0.0278(10) 0.058(4) Uani 1 1 d DU . .
H24A H 0.8551 0.2594 -0.0377 0.087 Uiso 1 1 calc R . .
C243 C 0.7534(11) 0.1018(7) 0.0233(7) 0.059(3) Uani 1 1 d DU . .
H243 H 0.6858 0.0969 0.0069 0.071 Uiso 1 1 calc R . .
O243 O 0.7730(10) 0.0465(10) -0.0509(11) 0.061(4) Uani 1 1 d DU . .
H24B H 0.7616 0.0664 -0.0966 0.091 Uiso 1 1 calc R . .
C244 C 0.7768(10) 0.0658(7) 0.1059(7) 0.057(2) Uani 1 1 d DU . .
H244 H 0.8416 0.0615 0.1190 0.068 Uiso 1 1 calc R . .
O244 O 0.7096(8) -0.0228(6) 0.0827(13) 0.056(2) Uani 1 1 d DU . .
C245 C 0.7616(11) 0.1284(7) 0.1873(7) 0.056(2) Uani 1 1 d DU . .
H245 H 0.6949 0.1266 0.1754 0.068 Uiso 1 1 calc R . .
O245 O 0.8209(9) 0.2215(8) 0.2082(10) 0.055(2) Uani 1 1 d DU . .
C246 C 0.7935(8) 0.1059(14) 0.2757(9) 0.059(3) Uani 1 1 d DU . .
H24C H 0.7901 0.1539 0.3275 0.070 Uiso 1 1 calc R . .
H24D H 0.7522 0.0448 0.2739 0.070 Uiso 1 1 calc R . .
O246 O 0.8864(8) 0.1030(10) 0.2883(14) 0.059(4) Uani 1 1 d DU . .
H246 H 0.9189 0.1370 0.3406 0.089 Uiso 1 1 calc R . .
C251 C 0.7483(10) -0.0957(8) 0.0933(8) 0.060(2) Uani 1 1 d DU . .
H251 H 0.8178 -0.0709 0.1120 0.072 Uiso 1 1 calc R . .
C252 C 0.7148(8) -0.1718(11) 0.0033(8) 0.061(3) Uani 1 1 d DU . .
H252 H 0.7453 -0.2205 0.0116 0.074 Uiso 1 1 calc R . .
O252 O 0.7411(10) -0.1387(10) -0.0680(10) 0.056(4) Uani 1 1 d DU . .
H25A H 0.7522 -0.1809 -0.1040 0.085 Uiso 1 1 calc R . .
C253 C 0.6102(8) -0.2181(11) -0.0241(7) 0.066(3) Uani 1 1 d DU . .
H253 H 0.5794 -0.1703 -0.0356 0.079 Uiso 1 1 calc R . .
O253 O 0.5805(12) -0.2924(10) -0.1064(10) 0.067(4) Uani 1 1 d DU . .
H25B H 0.5783 -0.2706 -0.1512 0.101 Uiso 1 1 calc R . .
C254 C 0.5825(8) -0.2489(10) 0.0549(7) 0.068(2) Uani 1 1 d DU . .
H254 H 0.6071 -0.3010 0.0649 0.081 Uiso 1 1 calc R . .
O254 O 0.4837(8) -0.2784(8) 0.0329(14) 0.068(2) Uani 1 1 d DU . .
C255 C 0.6193(8) -0.1673(11) 0.1412(8) 0.069(2) Uani 1 1 d DU . .
H255 H 0.5898 -0.1173 0.1354 0.082 Uiso 1 1 calc R . .
O255 O 0.7176(8) -0.1334(11) 0.1604(11) 0.065(3) Uani 1 1 d DU . .
C256 C 0.6095(13) -0.1984(11) 0.2252(10) 0.074(3) Uani 1 1 d DU . .
H25C H 0.6443 -0.1455 0.2804 0.088 Uiso 1 1 calc R . .
H25D H 0.5430 -0.2154 0.2243 0.088 Uiso 1 1 calc R . .
O256 O 0.6424(14) -0.2752(11) 0.2316(17) 0.094(5) Uani 1 1 d DU . .
H256 H 0.6506 -0.2994 0.1814 0.140 Uiso 1 1 calc R . .
C261 C 0.4352(9) -0.3703(9) 0.0310(7) 0.069(2) Uani 1 1 d DU . .
H261 H 0.4819 -0.4047 0.0398 0.083 Uiso 1 1 calc R . .
C262 C 0.3650(7) -0.4210(11) -0.0618(8) 0.070(3) Uani 1 1 d DU . .
H262 H 0.3343 -0.4863 -0.0625 0.083 Uiso 1 1 calc R . .
O262 O 0.4150(10) -0.4237(12) -0.1292(11) 0.068(4) Uani 1 1 d DU . .
H26A H 0.3774 -0.4509 -0.1813 0.102 Uiso 1 1 calc R . .
C263 C 0.2909(8) -0.3721(12) -0.0761(7) 0.069(3) Uani 1 1 d DU . .
H263 H 0.3206 -0.3081 -0.0793 0.083 Uiso 1 1 calc R . .
O263 O 0.2188(10) -0.4217(11) -0.1579(10) 0.066(4) Uani 1 1 d DU . .
H26B H 0.2247 -0.3938 -0.1979 0.099 Uiso 1 1 calc R . .
C264 C 0.2478(7) -0.3648(11) 0.0036(7) 0.070(2) Uani 1 1 d DU . .
H264 H 0.2120 -0.4292 0.0009 0.084 Uiso 1 1 calc R . .
O264 O 0.1846(7) -0.3116(9) -0.0022(14) 0.071(3) Uani 1 1 d DU . .
C265 C 0.3226(8) -0.3239(12) 0.0946(8) 0.073(2) Uani 1 1 d DU . .
H265 H 0.3530 -0.2571 0.1001 0.088 Uiso 1 1 calc R . .
O265 O 0.3942(9) -0.3674(10) 0.1045(10) 0.070(3) Uani 1 1 d DU . .
C266 C 0.2785(15) -0.3259(9) 0.1732(10) 0.080(3) Uani 1 1 d DU . .
H26C H 0.3262 -0.2927 0.2324 0.096 Uiso 1 1 calc R . .
H26D H 0.2295 -0.2947 0.1678 0.096 Uiso 1 1 calc R . .
O266 O 0.2391(15) -0.4205(10) 0.1690(17) 0.100(5) Uani 1 1 d DU . .
H266 H 0.2301 -0.4237 0.2196 0.149 Uiso 1 1 calc R . .
C271 C 0.0912(8) -0.3530(10) -0.0026(8) 0.070(2) Uani 1 1 d DU . .
H271 H 0.0803 -0.4197 -0.0034 0.084 Uiso 1 1 calc R . .
C272 C 0.0333(11) -0.3456(8) -0.0901(8) 0.067(3) Uani 1 1 d DU . .
H272 H -0.0331 -0.3756 -0.0933 0.080 Uiso 1 1 calc R . .
O272 O 0.0490(10) -0.3958(11) -0.1700(10) 0.062(4) Uani 1 1 d DU . .
H27A H 0.0351 -0.4526 -0.1730 0.093 Uiso 1 1 calc R . .
C273 C 0.0422(11) -0.2451(8) -0.0869(7) 0.067(3) Uani 1 1 d DU . .
H273 H 0.1068 -0.2131 -0.0875 0.080 Uiso 1 1 calc R . .
O273 O -0.0224(10) -0.2396(12) -0.1634(11) 0.070(4) Uani 1 1 d DU . .
H27B H 0.0024 -0.1946 -0.1812 0.104 Uiso 1 1 calc R . .
C274 C 0.0236(11) -0.1948(7) -0.0007(7) 0.066(2) Uani 1 1 d DU . .
H274 H -0.0437 -0.2197 -0.0040 0.079 Uiso 1 1 calc R . .
O274 O 0.0452(9) -0.0995(7) 0.0007(14) 0.063(2) Uani 1 1 d DU . .
C275 C 0.0835(11) -0.2063(8) 0.0835(8) 0.070(2) Uani 1 1 d DU . .
H275 H 0.1508 -0.1746 0.0917 0.084 Uiso 1 1 calc R . .
O275 O 0.0673(11) -0.3035(8) 0.0717(11) 0.071(3) Uani 1 1 d DU . .
C276 C 0.0546(14) -0.1673(17) 0.1677(8) 0.078(3) Uani 1 1 d DU . .
H27C H 0.0547 -0.1027 0.1703 0.093 Uiso 1 1 calc R . .
H27D H -0.0102 -0.2044 0.1601 0.093 Uiso 1 1 calc R . .
O276 O 0.1108(13) -0.1663(13) 0.2524(12) 0.095(5) Uani 1 1 d DU . .
H276 H 0.0775 -0.1755 0.2878 0.142 Uiso 1 1 calc R . .
O301 O 0.9800(18) 0.2970(18) 0.4072(17) 0.109(8) Uiso 1 1 d . A 1
O302 O 0.8419(19) 0.6652(19) 1.084(2) 0.123(10) Uiso 1 1 d . B 1
O303 O 0.6567(16) 0.5688(16) 0.9141(16) 0.104(7) Uiso 1 1 d . C 1
O304 O 0.030(2) 0.526(2) 0.1416(19) 0.136(10) Uiso 1 1 d . D 1
O305 O 0.922(2) 0.418(2) 0.8504(19) 0.112(11) Uiso 0.80 1 d P E 1
O306 O 0.928(2) 0.213(2) 0.793(2) 0.094(9) Uiso 0.80 1 d P F 1
O307 O 0.035(2) 0.387(3) 0.267(3) 0.121(13) Uiso 0.80 1 d P D 1
O308 O 0.804(2) 0.410(2) 0.495(2) 0.100(10) Uiso 0.80 1 d P G 1
O309 O 0.866(2) 0.253(2) 0.508(2) 0.122(12) Uiso 0.80 1 d P H 1
O310 O 0.877(3) 0.497(3) 0.732(3) 0.138(14) Uiso 0.80 1 d P I 1
O311 O 0.096(2) 0.403(2) 0.832(2) 0.091(10) Uiso 0.80 1 d P J 1
O312 O 0.065(2) 0.459(3) 0.116(3) 0.117(12) Uiso 0.80 1 d P D 1
O313 O 0.009(2) 0.369(2) 0.652(3) 0.097(11) Uiso 0.80 1 d P K 1
O314 O 0.816(2) 0.738(2) 0.236(2) 0.111(10) Uiso 0.80 1 d P L 1
O315 O 0.876(2) 0.493(2) 0.001(2) 0.101(9) Uiso 0.80 1 d P M 1
O316 O 0.037(2) 0.374(2) 0.217(3) 0.083(9) Uiso 0.80 1 d P D 1
O317 O 0.932(2) 0.212(3) 0.848(3) 0.087(11) Uiso 0.60 1 d P F 1
O318 O 0.825(3) 0.415(3) 0.544(3) 0.083(12) Uiso 0.60 1 d P G 1
O319 O 0.106(2) 0.417(2) 0.881(3) 0.077(12) Uiso 0.60 1 d P J 1
O320 O 0.722(3) 0.542(3) 0.731(3) 0.124(15) Uiso 0.60 1 d P C 1
O321 O 0.693(3) 0.581(4) 0.457(3) 0.116(17) Uiso 0.50 1 d P N 1
O322 O 0.857(4) 0.493(4) 0.681(4) 0.110(19) Uiso 0.50 1 d P I 1
O323 O 0.946(4) 0.724(4) 1.134(4) 0.132(19) Uiso 0.50 1 d P B 1
O324 O 0.626(4) 0.558(4) 0.812(3) 0.120(17) Uiso 0.50 1 d P C 1
O325 O 0.826(3) 0.655(3) 1.028(3) 0.078(13) Uiso 0.50 1 d P B 1
O326 O 0.732(4) 0.543(4) 0.795(5) 0.12(2) Uiso 0.40 1 d P C 1
O327 O 0.000(4) 0.324(4) -0.005(4) 0.089(18) Uiso 0.40 1 d P D 1
O328 O 0.038(6) 0.378(5) 0.705(6) 0.13(3) Uiso 0.40 1 d P K 1
O329 O -0.013(5) 0.379(5) 0.690(6) 0.11(3) Uiso 0.40 1 d P K 1
O330 O 0.045(5) 0.434(5) 0.056(5) 0.12(2) Uiso 0.40 1 d P D 1
O331 O 0.792(6) 0.555(6) 0.628(6) 0.12(3) Uiso 0.30 1 d P I 1
O332 O 0.758(6) 0.582(6) 0.325(8) 0.11(2) Uiso 0.30 1 d P O 1
O333 O 0.635(6) 0.521(6) 0.501(6) 0.12(3) Uiso 0.30 1 d P N 1
O334 O 0.754(6) 0.476(6) 0.624(5) 0.10(3) Uiso 0.30 1 d P I 1
O335 O 0.018(5) 0.381(5) 0.586(6) 0.10(2) Uiso 0.30 1 d P K 1
O336 O -0.055(5) 0.414(5) 0.328(6) 0.082(18) Uiso 0.30 1 d P P 1
O337 O 0.040(7) 0.374(7) 0.161(8) 0.13(4) Uiso 0.30 1 d P D 1
O338 O 0.895(5) 0.542(6) 0.067(6) 0.10(2) Uiso 0.30 1 d P M 1
O501 O 0.252(2) 0.872(2) 0.584(2) 0.070 Uiso 0.50(3) 1 d P Q 2
O502 O 0.481(3) 1.001(3) 1.144(3) 0.070 Uiso 0.48(4) 1 d P . 2
O503 O 0.466(3) 1.000(3) 1.078(4) 0.070 Uiso 0.46(4) 1 d P . 2
O504 O 0.376(2) 0.908(3) 1.377(3) 0.070 Uiso 0.51(4) 1 d P . 2
O505 O 0.394(3) 0.914(3) 1.450(4) 0.070 Uiso 0.45(4) 1 d P . 2
O506 O 0.399(3) 0.932(3) 0.519(4) 0.070 Uiso 0.46(4) 1 d P . 2
O507 O 0.370(3) 0.894(3) 1.313(4) 0.070 Uiso 0.40(4) 1 d P . 2
O508 O 0.389(3) 0.935(3) 0.580(4) 0.070 Uiso 0.41(4) 1 d P . 2
O509 O 0.508(3) 1.032(3) 0.828(4) 0.070 Uiso 0.39(4) 1 d P . 2
C510 C 0.370(4) 1.005(4) 1.226(5) 0.070 Uiso 0.55(6) 1 d P . 2
C511 C 0.377(4) 1.015(4) 1.097(5) 0.070 Uiso 0.51(6) 1 d P . 2
C512 C 0.247(7) 1.034(7) 0.840(8) 0.070 Uiso 0.29(6) 1 d P . 2
C513 C 0.369(5) 0.917(5) 0.783(5) 0.070 Uiso 0.40(6) 1 d P . 2
C514 C 0.376(5) 0.907(5) 0.716(7) 0.070 Uiso 0.39(6) 1 d P . 2
C515 C 0.334(4) 1.016(4) 0.493(4) 0.070 Uiso 0.47(5) 1 d P . 2
C516 C 0.338(5) 1.012(4) 1.039(5) 0.070 Uiso 0.46(6) 1 d P . 2
C517 C 0.381(6) 1.011(6) 1.162(8) 0.070 Uiso 0.36(6) 1 d P . 2
C518 C 0.419(4) 0.849(4) 0.823(4) 0.070 Uiso 0.51(5) 1 d P . 2
C519 C 0.352(6) 0.983(7) 0.690(6) 0.070 Uiso 0.34(6) 1 d P . 2
C520 C 0.293(5) 0.921(5) 1.303(5) 0.070 Uiso 0.40(5) 1 d P . 2
C521 C 0.373(5) 1.038(5) 0.659(5) 0.070 Uiso 0.40(6) 1 d P . 2
C522 C 0.396(10) 1.026(10) 0.944(9) 0.070 Uiso 0.22(6) 1 d P . 2
C523 C 0.495(6) 1.055(6) 0.959(7) 0.070 Uiso 0.32(6) 1 d P . 2
C524 C 0.373(5) 1.091(5) 1.001(5) 0.070 Uiso 0.45(6) 1 d P . 2
C525 C 0.178(5) 0.920(5) 0.788(5) 0.070 Uiso 0.41(5) 1 d P . 2
C526 C 0.466(5) 0.900(5) 1.295(5) 0.070 Uiso 0.38(5) 1 d P . 2
C527 C 0.469(4) 0.983(4) 1.007(5) 0.070 Uiso 0.51(6) 1 d P . 2
C528 C 0.500(3) 1.032(4) 1.226(4) 0.070 Uiso 0.57(5) 1 d P . 2
C529 C 0.502(4) 1.023(4) 0.766(5) 0.070 Uiso 0.46(6) 1 d P . 2
C530 C 0.443(9) 1.103(9) 1.227(9) 0.070 Uiso 0.22(5) 1 d P . 2
C531 C 0.383(7) 0.927(7) 0.652(8) 0.070 Uiso 0.32(6) 1 d P . 2
C532 C 0.350(7) 0.801(7) 0.782(7) 0.070 Uiso 0.30(6) 1 d P . 2
C533 C 0.285(8) 0.102(8) 0.330(9) 0.070 Uiso 0.23(5) 1 d P R 2
C534 C 0.322(5) 1.086(5) 0.927(5) 0.070 Uiso 0.42(6) 1 d P . 2
C535 C 0.211(4) 0.013(4) 0.343(4) 0.070 Uiso 0.55(5) 1 d P R 2
C536 C 0.234(4) 0.821(5) 0.778(4) 0.070 Uiso 0.47(6) 1 d P . 2
C537 C 0.238(5) 0.879(5) 0.451(5) 0.070 Uiso 0.42(6) 1 d P S 2
C538 C 0.350(7) 0.990(7) 1.279(7) 0.070 Uiso 0.29(6) 1 d P . 2
C539 C 0.503(6) 1.083(6) 1.167(5) 0.070 Uiso 0.37(6) 1 d P . 2
C540 C 0.359(6) 0.985(7) 0.777(6) 0.070 Uiso 0.33(6) 1 d P . 2
C541 C 0.293(7) 0.974(7) 0.890(7) 0.070 Uiso 0.30(5) 1 d P . 2
C542 C 0.503(5) 1.059(5) 0.903(7) 0.070 Uiso 0.40(6) 1 d P . 2
C543 C 0.400(6) 0.856(6) 0.913(6) 0.070 Uiso 0.34(6) 1 d P . 2
C544 C 0.248(6) 1.013(6) 0.774(8) 0.070 Uiso 0.35(6) 1 d P . 2
C545 C 0.262(7) 0.967(8) 0.716(8) 0.070 Uiso 0.28(6) 1 d P . 2
C546 C 0.386(5) 0.871(5) 0.984(6) 0.070 Uiso 0.38(6) 1 d P . 2
C547 C 0.239(6) 0.875(7) 0.752(6) 0.070 Uiso 0.32(6) 1 d P . 2

loop_
_atom_site_aniso_label
_atom_site_aniso_U_11
_atom_site_aniso_U_22
_atom_site_aniso_U_33
_atom_site_aniso_U_23
_atom_site_aniso_U_13
_atom_site_aniso_U_12
C111 0.055(3) 0.053(3) 0.111(3) 0.026(3) 0.023(3) 0.027(3)
C112 0.055(3) 0.055(4) 0.110(4) 0.024(3) 0.026(3) 0.027(3)
O112 0.046(6) 0.042(6) 0.123(8) 0.027(6) 0.035(6) 0.038(5)
C113 0.053(4) 0.054(4) 0.113(4) 0.026(4) 0.026(4) 0.029(3)
O113 0.050(7) 0.054(7) 0.116(8) 0.038(7) 0.033(7) 0.022(6)
C114 0.052(3) 0.052(3) 0.116(3) 0.027(3) 0.025(3) 0.029(3)
O114 0.051(4) 0.045(4) 0.119(4) 0.028(4) 0.023(4) 0.025(3)
C115 0.054(3) 0.055(3) 0.117(3) 0.029(3) 0.023(3) 0.033(3)
O115 0.053(4) 0.054(4) 0.116(4) 0.028(4) 0.021(4) 0.031(3)
C116 0.059(5) 0.060(5) 0.120(5) 0.031(5) 0.024(5) 0.035(5)
O116 0.073(8) 0.072(8) 0.144(9) 0.023(8) 0.025(8) 0.049(7)
C121 0.049(3) 0.043(3) 0.120(3) 0.026(3) 0.025(3) 0.023(3)
C122 0.049(4) 0.041(4) 0.119(4) 0.027(4) 0.028(4) 0.022(3)
O122 0.039(6) 0.041(7) 0.132(8) 0.031(7) 0.033(7) 0.031(6)
C123 0.049(4) 0.039(4) 0.119(4) 0.028(4) 0.026(4) 0.022(3)
O123 0.046(7) 0.035(6) 0.129(8) 0.031(7) 0.032(7) 0.031(6)
C124 0.050(3) 0.041(3) 0.119(3) 0.027(3) 0.025(3) 0.019(3)
O124 0.050(4) 0.044(4) 0.118(4) 0.027(4) 0.026(4) 0.020(3)
C125 0.049(3) 0.041(3) 0.118(3) 0.027(3) 0.025(3) 0.018(3)
O125 0.048(4) 0.042(4) 0.120(4) 0.025(4) 0.025(4) 0.021(3)
C126 0.052(5) 0.040(5) 0.120(5) 0.028(5) 0.025(5) 0.017(4)
O126 0.057(7) 0.024(6) 0.133(9) 0.027(7) 0.017(7) 0.026(6)
C131 0.054(3) 0.049(3) 0.119(3) 0.026(3) 0.025(3) 0.023(3)
C132 0.055(4) 0.049(4) 0.119(4) 0.025(4) 0.027(4) 0.024(4)
O132 0.052(7) 0.036(7) 0.121(8) 0.031(7) 0.029(7) 0.024(6)
C133 0.056(4) 0.053(4) 0.119(4) 0.024(4) 0.029(4) 0.024(4)
O133 0.059(7) 0.055(7) 0.127(8) 0.028(7) 0.031(7) 0.024(6)
C134 0.056(3) 0.056(3) 0.119(3) 0.027(3) 0.028(3) 0.021(3)
O134 0.051(4) 0.055(4) 0.120(4) 0.026(4) 0.030(4) 0.020(3)
C135 0.058(3) 0.059(3) 0.121(3) 0.027(3) 0.027(3) 0.024(3)
O135 0.056(4) 0.054(4) 0.121(4) 0.023(4) 0.026(4) 0.022(4)
C136 0.060(5) 0.068(5) 0.126(5) 0.028(5) 0.026(5) 0.028(5)
O136 0.067(8) 0.091(8) 0.147(9) 0.028(8) 0.031(8) 0.041(7)
C141 0.049(3) 0.057(3) 0.120(3) 0.026(3) 0.030(3) 0.019(3)
C142 0.046(4) 0.056(4) 0.120(4) 0.026(4) 0.031(4) 0.022(4)
O142 0.042(7) 0.053(7) 0.127(8) 0.023(7) 0.034(7) 0.020(6)
C143 0.045(4) 0.055(4) 0.121(4) 0.027(4) 0.030(4) 0.024(3)
O143 0.035(6) 0.045(7) 0.131(8) 0.024(7) 0.029(7) 0.026(6)
C144 0.046(3) 0.056(3) 0.122(3) 0.027(3) 0.031(3) 0.021(3)
O144 0.045(4) 0.054(4) 0.125(4) 0.028(4) 0.031(4) 0.018(3)
C145 0.050(3) 0.060(3) 0.123(3) 0.025(3) 0.030(3) 0.020(3)
O145 0.051(4) 0.060(4) 0.123(4) 0.024(4) 0.029(4) 0.019(4)
C146 0.052(5) 0.062(5) 0.126(5) 0.026(5) 0.029(5) 0.021(5)
O146 0.057(7) 0.063(8) 0.144(9) 0.024(8) 0.036(7) 0.021(7)
C151 0.050(3) 0.055(3) 0.125(3) 0.027(3) 0.032(3) 0.019(3)
C152 0.050(4) 0.054(4) 0.125(4) 0.029(4) 0.032(4) 0.019(4)
O152 0.048(7) 0.050(7) 0.136(8) 0.028(7) 0.039(7) 0.025(6)
C153 0.049(4) 0.053(4) 0.123(4) 0.030(4) 0.030(4) 0.019(4)
O153 0.046(7) 0.050(7) 0.131(9) 0.037(7) 0.029(7) 0.019(6)
C154 0.049(3) 0.053(3) 0.123(3) 0.029(3) 0.030(3) 0.019(3)
O154 0.046(4) 0.046(4) 0.123(4) 0.028(4) 0.028(4) 0.021(3)
C155 0.053(3) 0.062(3) 0.126(4) 0.027(3) 0.030(3) 0.017(3)
O155 0.049(4) 0.059(4) 0.126(4) 0.025(4) 0.031(4) 0.021(4)
C156 0.059(5) 0.070(5) 0.131(5) 0.026(5) 0.028(5) 0.015(5)
O156 0.074(8) 0.091(9) 0.151(9) 0.026(8) 0.023(8) -0.001(8)
C161 0.048(3) 0.039(3) 0.121(3) 0.026(3) 0.028(3) 0.020(3)
C162 0.050(4) 0.037(4) 0.119(4) 0.027(4) 0.030(4) 0.017(3)
O162 0.061(7) 0.048(7) 0.130(8) 0.028(7) 0.034(7) 0.010(6)
C163 0.050(4) 0.035(4) 0.119(4) 0.026(4) 0.029(4) 0.018(3)
O163 0.045(7) 0.035(7) 0.122(8) 0.027(7) 0.026(7) 0.011(6)
C164 0.049(3) 0.034(3) 0.118(3) 0.028(3) 0.027(3) 0.024(3)
O164 0.047(4) 0.037(4) 0.118(4) 0.031(3) 0.025(4) 0.026(3)
C165 0.051(3) 0.038(3) 0.119(3) 0.026(3) 0.029(3) 0.019(3)
O165 0.049(4) 0.037(4) 0.120(4) 0.026(4) 0.028(4) 0.018(3)
C166 0.051(5) 0.039(5) 0.121(5) 0.026(5) 0.030(5) 0.019(4)
O166 0.053(7) 0.049(7) 0.135(9) 0.024(7) 0.026(7) 0.023(6)
C171 0.049(3) 0.042(3) 0.119(3) 0.029(3) 0.026(3) 0.028(3)
C172 0.047(4) 0.044(4) 0.118(4) 0.028(4) 0.028(4) 0.028(3)
O172 0.036(7) 0.044(7) 0.128(8) 0.031(7) 0.026(7) 0.019(6)
C173 0.048(4) 0.046(4) 0.117(4) 0.028(4) 0.029(4) 0.028(3)
O173 0.042(7) 0.052(7) 0.126(8) 0.027(7) 0.039(7) 0.017(6)
C174 0.052(3) 0.045(3) 0.116(3) 0.028(3) 0.027(3) 0.028(3)
O174 0.053(4) 0.045(4) 0.113(4) 0.027(4) 0.024(4) 0.029(3)
C175 0.057(3) 0.046(3) 0.120(3) 0.031(3) 0.027(3) 0.030(3)
O175 0.053(4) 0.040(4) 0.121(4) 0.030(4) 0.027(4) 0.028(3)
C176 0.064(5) 0.053(5) 0.126(5) 0.030(5) 0.024(5) 0.028(5)
O176 0.082(8) 0.066(8) 0.147(9) 0.030(8) 0.022(8) 0.034(7)
C211 0.033(3) 0.044(3) 0.120(3) 0.027(3) 0.024(3) 0.021(3)
C212 0.031(4) 0.044(4) 0.120(4) 0.029(4) 0.024(4) 0.020(3)
O212 0.030(6) 0.038(7) 0.138(8) 0.033(7) 0.022(7) 0.027(6)
C213 0.032(4) 0.045(4) 0.119(4) 0.029(4) 0.022(4) 0.021(3)
O213 0.032(7) 0.044(7) 0.125(8) 0.025(7) 0.022(7) 0.012(6)
C214 0.033(3) 0.043(3) 0.119(3) 0.029(3) 0.022(3) 0.025(3)
O214 0.039(4) 0.040(4) 0.122(4) 0.027(4) 0.024(4) 0.025(3)
C215 0.034(3) 0.049(3) 0.118(3) 0.029(3) 0.021(3) 0.021(3)
O215 0.033(4) 0.048(4) 0.118(4) 0.029(4) 0.023(4) 0.019(3)
C216 0.036(5) 0.051(5) 0.119(5) 0.029(5) 0.020(5) 0.024(4)
O216 0.039(7) 0.055(7) 0.130(9) 0.028(7) 0.017(7) 0.034(6)
C221 0.045(3) 0.042(3) 0.123(3) 0.026(3) 0.025(3) 0.029(3)
C222 0.045(4) 0.043(4) 0.122(4) 0.025(4) 0.026(4) 0.030(3)
O222 0.046(7) 0.052(7) 0.130(9) 0.030(7) 0.022(7) 0.022(6)
C223 0.045(4) 0.041(4) 0.123(4) 0.026(4) 0.028(4) 0.033(3)
O223 0.049(7) 0.047(7) 0.124(8) 0.025(7) 0.033(7) 0.030(6)
C224 0.046(3) 0.044(3) 0.124(3) 0.026(3) 0.028(3) 0.034(3)
O224 0.045(4) 0.040(4) 0.126(4) 0.027(4) 0.026(4) 0.032(3)
C225 0.050(3) 0.049(3) 0.127(4) 0.025(3) 0.027(3) 0.031(3)
O225 0.047(4) 0.043(4) 0.125(4) 0.026(4) 0.026(4) 0.030(3)
C226 0.057(5) 0.058(5) 0.134(5) 0.023(5) 0.027(5) 0.026(5)
O226 0.076(8) 0.091(8) 0.157(9) 0.018(8) 0.026(8) 0.022(8)
C231 0.049(3) 0.038(3) 0.125(3) 0.027(3) 0.028(3) 0.025(3)
C232 0.049(4) 0.034(4) 0.125(4) 0.029(4) 0.029(4) 0.024(3)
O232 0.046(7) 0.026(6) 0.143(9) 0.028(7) 0.028(7) 0.022(6)
C233 0.047(4) 0.032(4) 0.124(4) 0.029(4) 0.031(4) 0.024(3)
O233 0.047(7) 0.027(6) 0.131(8) 0.036(6) 0.039(7) 0.032(6)
C234 0.046(3) 0.033(3) 0.122(3) 0.029(3) 0.031(3) 0.020(3)
O234 0.038(4) 0.031(3) 0.121(4) 0.028(3) 0.030(4) 0.016(3)
C235 0.050(3) 0.037(3) 0.123(3) 0.029(3) 0.032(3) 0.021(3)
O235 0.049(4) 0.036(4) 0.126(4) 0.029(4) 0.029(4) 0.024(3)
C236 0.055(5) 0.044(5) 0.123(5) 0.031(5) 0.034(5) 0.016(4)
O236 0.068(8) 0.059(8) 0.136(9) 0.034(7) 0.036(7) 0.017(7)
C241 0.033(3) 0.032(3) 0.119(3) 0.027(3) 0.028(3) 0.015(3)
C242 0.031(4) 0.034(4) 0.118(4) 0.026(4) 0.028(4) 0.016(3)
O242 0.033(6) 0.031(6) 0.123(8) 0.024(6) 0.036(6) 0.022(6)
C243 0.030(4) 0.034(4) 0.118(4) 0.024(4) 0.027(4) 0.014(3)
O243 0.029(6) 0.036(7) 0.129(8) 0.029(7) 0.031(7) 0.017(6)
C244 0.029(3) 0.030(3) 0.117(3) 0.025(3) 0.028(3) 0.011(3)
O244 0.029(3) 0.028(3) 0.118(4) 0.024(3) 0.028(3) 0.014(3)
C245 0.031(3) 0.028(3) 0.117(3) 0.025(3) 0.027(3) 0.012(3)
O245 0.030(4) 0.028(4) 0.118(4) 0.027(4) 0.028(4) 0.014(3)
C246 0.033(5) 0.028(5) 0.119(5) 0.025(5) 0.027(5) 0.009(4)
O246 0.029(6) 0.022(6) 0.131(9) 0.027(7) 0.022(7) 0.011(6)
C251 0.034(3) 0.034(3) 0.117(3) 0.022(3) 0.024(3) 0.018(3)
C252 0.037(4) 0.035(4) 0.117(4) 0.024(4) 0.022(4) 0.017(3)
O252 0.031(6) 0.025(6) 0.122(8) 0.017(6) 0.027(6) 0.024(5)
C253 0.041(4) 0.039(4) 0.118(4) 0.026(4) 0.021(4) 0.013(3)
O253 0.039(7) 0.036(7) 0.131(8) 0.037(7) 0.026(7) 0.005(6)
C254 0.043(3) 0.041(3) 0.119(3) 0.023(3) 0.023(3) 0.013(3)
O254 0.047(4) 0.038(4) 0.121(4) 0.025(4) 0.022(4) 0.013(3)
C255 0.042(3) 0.045(3) 0.119(3) 0.020(3) 0.025(3) 0.014(3)
O255 0.037(4) 0.041(4) 0.119(4) 0.020(4) 0.024(4) 0.014(3)
C256 0.047(5) 0.050(5) 0.123(5) 0.018(5) 0.027(5) 0.015(5)
O256 0.066(8) 0.060(8) 0.142(9) 0.021(8) 0.021(8) 0.010(7)
C261 0.051(3) 0.037(3) 0.121(3) 0.027(3) 0.023(3) 0.014(3)
C262 0.052(4) 0.039(4) 0.120(4) 0.027(4) 0.024(4) 0.016(4)
O262 0.043(7) 0.039(7) 0.128(8) 0.019(7) 0.028(7) 0.026(6)
C263 0.051(4) 0.040(4) 0.121(4) 0.028(4) 0.025(4) 0.016(3)
O263 0.038(7) 0.040(7) 0.133(8) 0.031(7) 0.028(7) 0.024(6)
C264 0.051(3) 0.042(3) 0.121(3) 0.031(3) 0.025(3) 0.012(3)
O264 0.049(4) 0.043(4) 0.122(4) 0.033(4) 0.025(4) 0.007(3)
C265 0.056(3) 0.043(3) 0.122(3) 0.029(3) 0.023(3) 0.015(3)
O265 0.053(4) 0.037(4) 0.122(4) 0.027(4) 0.023(4) 0.016(3)
C266 0.063(5) 0.049(5) 0.127(5) 0.031(5) 0.023(5) 0.013(5)
O266 0.082(8) 0.064(8) 0.147(9) 0.037(8) 0.023(8) 0.012(7)
C271 0.047(3) 0.044(3) 0.121(3) 0.032(3) 0.026(3) 0.008(3)
C272 0.043(4) 0.041(4) 0.121(4) 0.030(4) 0.027(4) 0.011(3)
O272 0.028(6) 0.031(6) 0.134(8) 0.026(7) 0.022(7) 0.019(6)
C273 0.043(4) 0.043(4) 0.121(4) 0.027(4) 0.029(4) 0.014(4)
O273 0.039(7) 0.048(7) 0.125(8) 0.021(7) 0.032(7) 0.013(6)
C274 0.043(3) 0.042(3) 0.120(3) 0.028(3) 0.029(3) 0.015(3)
O274 0.036(4) 0.040(4) 0.122(4) 0.025(4) 0.029(4) 0.020(3)
C275 0.050(3) 0.045(3) 0.121(3) 0.029(3) 0.027(3) 0.016(3)
O275 0.049(4) 0.045(4) 0.121(4) 0.032(4) 0.025(4) 0.012(4)
C276 0.058(5) 0.052(5) 0.125(5) 0.028(5) 0.027(5) 0.017(5)
O276 0.082(8) 0.060(8) 0.144(9) 0.028(8) 0.021(8) 0.036(7)

loop_
_atom_type_symbol
_atom_type_description
_atom_type_scat_dispersion_real
_atom_type_scat_dispersion_imag
_atom_type_scat_source
C C 0.0033 0.0000 'International Tables Vol C Tables 4.2.6.8 and 6.1.1.4'
H H 0.0000 0.0000 'International Tables Vol C Tables 4.2.6.8 and 6.1.1.4'
O O 0.0106 0.0000 'International Tables Vol C Tables 4.2.6.8 and 6.1.1.4'

loop_
_geom_angle_atom_site_label_1
_geom_angle_atom_site_label_2
_geom_angle_atom_site_label_3
_geom_angle
_geom_angle_site_symmetry_1
_geom_angle_site_symmetry_3
O115 C111 O174 106.1(13) . .
O115 C111 C112 112.3(12) . .
O174 C111 C112 107.2(12) . .
O112 C112 C111 112.6(13) . .
O112 C112 C113 111.1(11) . .
C111 C112 C113 109.8(10) . .
O113 C113 C114 105.9(12) . .
O113 C113 C112 111.3(13) . .
C114 C113 C112 111.1(8) . .
O114 C114 C113 107.7(11) . .
O114 C114 C115 110.5(12) . .
C113 C114 C115 111.1(9) . .
C121 O114 C114 119.0(11) . .
O115 C115 C114 110.9(12) . .
O115 C115 C116 101.7(13) . .
C114 C115 C116 110.5(10) . .
C115 O115 C111 119.7(13) . .
O116 C116 C115 111.6(11) . .
O125 C121 O114 113.4(14) . .
O125 C121 C122 108.2(12) . .
O114 C121 C122 106.9(12) . .
O122 C122 C121 106.4(13) . .
O122 C122 C123 110.1(11) . .
C121 C122 C123 109.3(10) . .
O123 C123 C124 107.6(13) . .
O123 C123 C122 112.0(12) . .
C124 C123 C122 108.8(9) . .
O124 C124 C125 111.6(12) . .
O124 C124 C123 109.3(11) . .
C125 C124 C123 110.5(9) . .
C124 O124 C131 117.9(12) . .
O125 C125 C124 111.7(12) . .
O125 C125 C126 105.3(13) . .
C124 C125 C126 110.6(11) . .
C121 O125 C125 113.5(12) . .
O126 C126 C125 112.9(15) . .
O135 C131 O124 112.1(15) . .
O135 C131 C132 108.7(12) . .
O124 C131 C132 106.6(12) . .
O132 C132 C131 108.7(13) . .
O132 C132 C133 110.0(12) . .
C131 C132 C133 110.1(10) . .
O133 C133 C134 109.6(13) . .
O133 C133 C132 109.5(12) . .
C134 C133 C132 108.1(9) . .
O134 C134 C135 118.3(12) . .
O134 C134 C133 106.0(12) . .
C135 C134 C133 110.5(10) . .
C134 O134 C141 116.2(12) . .
O135 C135 C134 113.2(12) . .
O135 C135 C136 111.4(13) . .
C134 C135 C136 111.9(10) . .
C131 O135 C135 112.8(13) . .
O136 C136 C135 111.7(13) . .
O145 C141 O134 109.8(14) . .
O145 C141 C142 112.9(12) . .
O134 C141 C142 105.1(11) . .
O142 C142 C141 111.0(12) . .
O142 C142 C143 113.2(13) . .
C141 C142 C143 110.4(10) . .
O143 C143 C142 109.0(12) . .
O143 C143 C144 111.3(12) . .
C142 C143 C144 109.8(10) . .
O144 C144 C145 114.1(12) . .
O144 C144 C143 101.9(12) . .
C145 C144 C143 109.5(9) . .
C144 O144 C151 118.4(13) . .
O145 C145 C144 115.9(12) . .
O145 C145 C146 101.3(14) . .
C144 C145 C146 111.7(11) . .
C145 O145 C141 113.0(14) . .
O146 C146 C145 111.1(15) . .
O155 C151 O144 114.5(13) . .
O155 C151 C152 115.0(13) . .
O144 C151 C152 107.9(12) . .
O152 C152 C151 111.3(13) . .
O152 C152 C153 111.5(13) . .
C151 C152 C153 109.4(9) . .
O153 C153 C154 118.8(14) . .
O153 C153 C152 111.2(11) . .
C154 C153 C152 109.2(9) . .
O154 C154 C155 107.3(11) . .
O154 C154 C153 105.6(12) . .
C155 C154 C153 110.9(10) . .
C154 O154 C161 117.6(12) . .
O155 C155 C154 108.5(11) . .
O155 C155 C156 106.1(14) . .
C154 C155 C156 110.7(11) . .
C151 O155 C155 106.7(13) . .
O156 C156 C155 109.8(12) . .
O165 C161 O154 108.6(13) . .
O165 C161 C162 110.6(11) . .
O154 C161 C162 109.8(13) . .
O162 C162 C161 110.1(13) . .
O162 C162 C163 112.5(12) . .
C161 C162 C163 110.3(10) . .
O163 C163 C162 107.7(11) . .
O163 C163 C164 114.6(12) . .
C162 C163 C164 108.7(9) . .
O164 C164 C165 103.4(12) . .
O164 C164 C163 105.8(11) . .
C165 C164 C163 109.7(9) . .
C171 O164 C164 114.3(11) . .
O165 C165 C166 106.0(12) . .
O165 C165 C164 111.6(12) . .
C166 C165 C164 114.1(11) . .
C161 O165 C165 114.7(12) . .
O166 C166 C165 111.0(14) . .
O164 C171 O175 111.0(13) . .
O164 C171 C172 109.4(14) . .
O175 C171 C172 106.6(11) . .
O172 C172 C171 111.9(12) . .
O172 C172 C173 112.1(12) . .
C171 C172 C173 111.8(11) . .
O173 C173 C174 116.0(12) . .
O173 C173 C172 115.1(12) . .
C174 C173 C172 112.1(9) . .
O174 C174 C173 105.7(11) . .
O174 C174 C175 107.0(12) . .
C173 C174 C175 109.5(9) . .
C111 O174 C174 115.7(11) . .
O175 C175 C176 106.4(14) . .
O175 C175 C174 105.9(12) . .
C176 C175 C174 112.1(11) . .
C171 O175 C175 118.6(13) . .
O176 C176 C175 116.3(17) . .
O274 C211 O215 109.8(12) . .
O274 C211 C212 105.4(12) . .
O215 C211 C212 109.3(11) . .
O212 C212 C211 110.2(12) . .
O212 C212 C213 114.2(12) . .
C211 C212 C213 110.4(9) . .
O213 C213 C212 110.4(12) . .
O213 C213 C214 111.3(12) . .
C212 C213 C214 110.9(9) . .
O214 C214 C213 108.4(11) . .
O214 C214 C215 113.7(12) . .
C213 C214 C215 111.2(9) . .
C214 O214 C221 120.4(12) . .
O215 C215 C214 111.0(11) . .
O215 C215 C216 106.4(12) . .
C214 C215 C216 109.8(11) . .
C211 O215 C215 115.8(12) . .
O216 C216 C215 116.1(14) . .
O225 C221 O214 109.7(14) . .
O225 C221 C222 115.8(12) . .
O214 C221 C222 104.8(13) . .
O222 C222 C223 115.1(13) . .
O222 C222 C221 109.9(12) . .
C223 C222 C221 109.0(10) . .
O223 C223 C224 111.6(12) . .
O223 C223 C222 105.3(12) . .
C224 C223 C222 110.8(9) . .
O224 C224 C223 107.8(11) . .
O224 C224 C225 116.8(13) . .
C223 C224 C225 112.3(9) . .
C231 O224 C224 119.3(12) . .
O225 C225 C224 113.0(13) . .
O225 C225 C226 109.3(14) . .
C224 C225 C226 110.7(11) . .
C221 O225 C225 114.3(13) . .
O226 C226 C225 103.1(15) . .
O224 C231 O235 110.5(14) . .
O224 C231 C232 105.0(11) . .
O235 C231 C232 113.1(12) . .
O232 C232 C231 109.8(12) . .
O232 C232 C233 113.6(11) . .
C231 C232 C233 110.3(10) . .
O233 C233 C232 110.4(11) . .
O233 C233 C234 107.9(11) . .
C232 C233 C234 108.7(8) . .
O234 C234 C235 110.0(12) . .
O234 C234 C233 105.9(11) . .
C235 C234 C233 109.3(9) . .
C234 O234 C241 118.7(10) . .
O235 C235 C236 110.5(12) . .
O235 C235 C234 116.6(12) . .
C236 C235 C234 110.7(10) . .
C231 O235 C235 110.9(13) . .
O236 C236 C235 112.4(14) . .
O245 C241 O234 111.8(13) . .
O245 C241 C242 112.8(12) . .
O234 C241 C242 103.9(12) . .
O242 C242 C241 115.8(12) . .
O242 C242 C243 114.8(11) . .
C241 C242 C243 111.6(10) . .
O243 C243 C242 110.6(11) . .
O243 C243 C244 108.5(13) . .
C242 C243 C244 109.3(8) . .
O244 C244 C245 107.9(11) . .
O244 C244 C243 104.8(11) . .
C245 C244 C243 108.8(9) . .
C244 O244 C251 114.0(11) . .
O245 C245 C246 100.9(12) . .
O245 C245 C244 110.6(11) . .
C246 C245 C244 113.3(11) . .
C241 O245 C245 112.6(12) . .
O246 C246 C245 109.5(14) . .
O255 C251 O244 109.4(14) . .
O255 C251 C252 108.7(11) . .
O244 C251 C252 109.0(12) . .
O252 C252 C251 112.1(13) . .
O252 C252 C253 109.9(11) . .
C251 C252 C253 112.1(10) . .
O253 C253 C252 111.5(12) . .
O253 C253 C254 112.8(13) . .
C252 C253 C254 109.3(9) . .
O254 C254 C255 108.0(11) . .
O254 C254 C253 107.9(12) . .
C255 C254 C253 110.1(10) . .
C254 O254 C261 119.8(12) . .
O255 C255 C256 101.0(13) . .
O255 C255 C254 108.4(11) . .
C256 C255 C254 111.8(11) . .
C251 O255 C255 113.9(13) . .
O256 C256 C255 113.6(17) . .
O265 C261 O254 110.1(14) . .
O265 C261 C262 113.0(12) . .
O254 C261 C262 110.3(12) . .
O262 C262 C261 107.7(11) . .
O262 C262 C263 113.7(13) . .
C261 C262 C263 109.1(10) . .
O263 C263 C264 108.3(12) . .
O263 C263 C262 111.3(12) . .
C264 C263 C262 109.8(9) . .
O264 C264 C265 110.3(12) . .
O264 C264 C263 111.9(13) . .
C265 C264 C263 111.1(9) . .
C271 O264 C264 118.9(12) . .
O265 C265 C264 114.9(12) . .
O265 C265 C266 109.5(14) . .
C264 C265 C266 110.3(10) . .
C261 O265 C265 111.6(14) . .
O266 C266 C265 107.9(16) . .
O275 C271 O264 112.2(13) . .
O275 C271 C272 108.4(13) . .
O264 C271 C272 103.9(12) . .
O272 C272 C271 113.5(13) . .
O272 C272 C273 112.8(12) . .
C271 C272 C273 111.6(9) . .
O273 C273 C272 111.0(12) . .
O273 C273 C274 108.1(13) . .
C272 C273 C274 110.8(9) . .
O274 C274 C275 110.9(12) . .
O274 C274 C273 105.8(12) . .
C275 C274 C273 111.0(10) . .
C211 O274 C274 116.6(12) . .
O275 C275 C274 107.8(11) . .
O275 C275 C276 107.5(15) . .
C274 C275 C276 110.3(10) . .
C271 O275 C275 116.6(14) . .
O276 C276 C275 115.9(16) . .
O325 O302 O323 115(5) . .
O316 O307 O337 7(5) . .
O330 O312 O304 112(7) . .
O330 O312 O337 106(7) . .
O304 O312 O337 115(5) . .
O329 O313 O328 59(8) . .
O329 O313 O335 147(10) . .
O328 O313 O335 143(9) . .
O307 O316 O337 167(10) . .
O310 O322 O334 131(8) . .
O310 O322 O331 131(8) . .
O334 O322 O331 42(4) . .
O303 O324 O326 94(4) . .
O320 O326 O324 100(6) . .
O329 O328 O313 56(9) . .
O313 O329 O328 65(9) . .
O313 O329 O335 20(6) . .
O328 O329 O335 81(10) . .
O312 O330 O327 131(8) . .
O334 O331 O322 60(6) . .
O331 O334 O322 78(6) . .
O313 O335 O329 13(4) . .
O316 O337 O312 130(10) . .
O316 O337 O307 6(5) . .
O312 O337 O307 124(6) . .
O503 O502 C539 90(6) . .
O503 O502 C528 158(6) . .
C539 O502 C528 68(5) . .
O503 O502 C517 98(6) . .
C539 O502 C517 83(6) . .
C528 O502 C517 76(5) . .
O503 O502 C511 62(4) . .
C539 O502 C511 81(5) . .
C528 O502 C511 108(4) . .
C517 O502 C511 36(4) . .
O502 O503 C527 158(7) . .
O502 O503 C511 82(5) . .
C527 O503 C511 118(6) . .
O502 O503 C539 50(4) . .
C527 O503 C539 140(6) . .
C511 O503 C539 77(5) . .
O507 O504 O505 167(6) . .
O507 O504 C520 55(4) . .
O505 O504 C520 137(5) . .
O506 O505 O504 163(6) 1_556 .
O508 O506 O505 165(6) . 1_554
O508 O506 C515 96(5) . .
O505 O506 C515 86(4) 1_554 .
O504 O507 C520 89(6) . .
O504 O507 C526 110(6) . .
C520 O507 C526 150(6) . .
O504 O507 C538 107(6) . .
C520 O507 C538 51(5) . .
C526 O507 C538 100(5) . .
O506 O508 C531 170(8) . .
O506 O508 C521 125(6) . .
C531 O508 C521 64(6) . .
C529 O509 C542 164(9) . .
C538 C510 C517 169(10) . .
C538 C510 C530 127(9) . .
C517 C510 C530 63(7) . .
C538 C510 C528 121(8) . .
C517 C510 C528 66(6) . .
C530 C510 C528 51(5) . .
C516 C511 C517 146(10) . .
C516 C511 O503 106(8) . .
C517 C511 O503 106(8) . .
C516 C511 O502 142(8) . .
C517 C511 O502 70(7) . .
O503 C511 O502 36(3) . .
C516 C511 C539 135(8) . .
C517 C511 C539 75(7) . .
O503 C511 C539 52(4) . .
O502 C511 C539 38(3) . .
C544 C512 C534 133(10) . .
C544 C512 C541 106(10) . .
C534 C512 C541 64(6) . .
C544 C512 C525 69(8) . .
C534 C512 C525 136(8) . .
C541 C512 C525 73(6) . .
C514 C513 C540 85(9) . .
C514 C513 C518 104(8) . .
C540 C513 C518 156(8) . .
C514 C513 C532 96(8) . .
C540 C513 C532 164(8) . .
C518 C513 C532 38(4) . .
C514 C513 C547 98(7) . .
C540 C513 C547 85(7) . .
C518 C513 C547 115(6) . .
C532 C513 C547 79(6) . .
C514 C513 C519 45(6) . .
C540 C513 C519 41(6) . .
C518 C513 C519 147(6) . .
C532 C513 C519 136(6) . .
C547 C513 C519 85(5) . .
C513 C514 C531 156(10) . .
C513 C514 C519 103(9) . .
C531 C514 C519 54(7) . .
C513 C514 C540 50(6) . .
C531 C514 C540 107(9) . .
C519 C514 C540 54(6) . .
C511 C516 C524 115(7) . .
C511 C516 C522 117(8) . .
C524 C516 C522 45(5) . .
C511 C516 C517 17(5) . .
C524 C516 C517 125(5) . .
C522 C516 C517 134(6) . .
C511 C517 C510 169(10) . .
C511 C517 C530 108(10) . .
C510 C517 C530 78(9) . .
C511 C517 O502 74(7) . .
C510 C517 O502 117(8) . .
C530 C517 O502 83(7) . .
C511 C517 C528 111(8) . .
C510 C517 C528 81(7) . .
C530 C517 C528 55(6) . .
O502 C517 C528 40(3) . .
C511 C517 C516 16(5) . .
C510 C517 C516 152(8) . .
C530 C517 C516 115(8) . .
O502 C517 C516 90(6) . .
C528 C517 C516 127(7) . .
C511 C517 C539 74(7) . .
C510 C517 C539 116(8) . .
C530 C517 C539 50(6) . .
O502 C517 C539 38(3) . .
C528 C517 C539 42(3) . .
C516 C517 C539 89(6) . .
C532 C518 C543 96(8) . .
C532 C518 C513 77(7) . .
C543 C518 C513 104(6) . .
C521 C519 C531 100(10) . .
C521 C519 C540 131(10) . .
C531 C519 C540 114(10) . .
C521 C519 C514 144(10) . .
C531 C519 C514 50(7) . .
C540 C519 C514 65(7) . .
C521 C519 C545 120(10) . .
C531 C519 C545 129(10) . .
C540 C519 C545 65(7) . .
C514 C519 C545 96(8) . .
C521 C519 C513 154(8) . .
C531 C519 C513 82(9) . .
C540 C519 C513 34(5) . .
C514 C519 C513 32(4) . .
C545 C519 C513 76(7) . .
O507 C520 C538 80(7) . .
O507 C520 O504 36(3) . .
C538 C520 O504 96(6) . .
C519 C521 C531 42(7) . .
C519 C521 O508 77(7) . .
C531 C521 O508 37(4) . .
C524 C522 C523 108(10) . .
C524 C522 C541 93(10) . .
C523 C522 C541 157(10) . .
C524 C522 C534 47(6) . .
C523 C522 C534 129(10) . .
C541 C522 C534 60(7) . .
C524 C522 C527 109(9) . .
C523 C522 C527 57(7) . .
C541 C522 C527 127(10) . .
C534 C522 C527 155(10) . .
C524 C522 C542 120(9) . .
C523 C522 C542 28(5) . .
C541 C522 C542 131(10) . .
C534 C522 C542 116(9) . .
C527 C522 C542 79(7) . .
C524 C522 C516 52(6) . .
C523 C522 C516 123(10) . .
C541 C522 C516 78(8) . .
C534 C522 C516 80(7) . .
C527 C522 C516 79(7) . .
C542 C522 C516 151(9) . .
C542 C523 C522 104(10) . .
C542 C523 C527 140(10) . .
C522 C523 C527 71(8) . .
C534 C524 C522 80(8) . .
C534 C524 C516 113(6) . .
C522 C524 C516 83(8) . .
C547 C525 C544 83(7) . .
C547 C525 C512 104(7) . .
C544 C525 C512 35(4) . .
C547 C525 C536 30(4) . .
C544 C525 C536 109(6) . .
C512 C525 C536 120(6) . .
C547 C525 C541 79(6) . .
C544 C525 C541 69(5) . .
C512 C525 C541 49(5) . .
C536 C525 C541 77(4) . .
C547 C525 C545 54(6) . .
C544 C525 C545 34(4) . .
C512 C525 C545 67(5) . .
C536 C525 C545 84(5) . .
C541 C525 C545 83(5) . .
O503 C527 C523 124(7) . .
O503 C527 C522 111(7) . .
C523 C527 C522 53(6) . .
O503 C527 C546 90(5) . .
C523 C527 C546 139(6) . .
C522 C527 C546 95(6) . .
O502 C528 C539 55(4) . .
O502 C528 C530 98(7) . .
C539 C528 C530 61(7) . .
O502 C528 C517 64(5) . .
C539 C528 C517 74(5) . .
C530 C528 C517 52(6) . .
O502 C528 C510 94(4) . .
C539 C528 C510 102(5) . .
C530 C528 C510 55(6) . .
C517 C528 C510 33(4) . .
C539 C530 C517 80(8) . .
C539 C530 C528 52(6) . .
C517 C530 C528 72(7) . .
C539 C530 C510 110(9) . .
C517 C530 C510 39(5) . .
C528 C530 C510 74(7) . .
C514 C531 O508 171(10) . .
C514 C531 C519 76(10) . .
O508 C531 C519 113(10) . .
C514 C531 C521 111(9) . .
O508 C531 C521 78(7) . .
C519 C531 C521 38(6) . .
C518 C532 C513 65(6) . .
C518 C532 C536 128(9) . .
C513 C532 C536 75(5) . .
C518 C532 C543 49(6) . .
C513 C532 C543 83(6) . .
C536 C532 C543 95(6) . .
C524 C534 C512 153(8) . .
C524 C534 C541 94(7) . .
C512 C534 C541 60(6) . .
C524 C534 C522 53(6) . .
C512 C534 C522 109(8) . .
C541 C534 C522 56(6) . .
C547 C536 C532 103(8) . .
C547 C536 C525 46(7) . .
C532 C536 C525 141(5) . .
C510 C538 C520 143(10) . .
C510 C538 O507 120(10) . .
C520 C538 O507 49(5) . .
O502 C539 C528 56(5) . .
O502 C539 C530 102(8) . .
C528 C539 C530 67(7) . .
O502 C539 O503 40(4) . .
C528 C539 O503 97(6) . .
C530 C539 O503 121(7) . .
O502 C539 C517 59(5) . .
C528 C539 C517 64(5) . .
C530 C539 C517 50(6) . .
O503 C539 C517 72(5) . .
O502 C539 C511 61(4) . .
C528 C539 C511 91(5) . .
C530 C539 C511 73(6) . .
O503 C539 C511 50(3) . .
C517 C539 C511 31(3) . .
C513 C540 C519 106(9) . .
C513 C540 C514 45(6) . .
C519 C540 C514 61(7) . .
C513 C540 C545 109(8) . .
C519 C540 C545 64(7) . .
C514 C540 C545 93(7) . .
C513 C540 C544 123(8) . .
C519 C540 C544 93(8) . .
C514 C540 C544 129(7) . .
C545 C540 C544 37(5) . .
C512 C541 C522 112(9) . .
C512 C541 C534 56(6) . .
C522 C541 C534 63(7) . .
C512 C541 C525 57(5) . .
C522 C541 C525 161(9) . .
C534 C541 C525 113(7) . .
C523 C542 O509 157(10) . .
C523 C542 C522 47(8) . .
O509 C542 C522 126(7) . .
C546 C543 C518 174(9) . .
C546 C543 C532 148(8) . .
C518 C543 C532 34(4) . .
C512 C544 C545 153(10) . .
C512 C544 C525 76(9) . .
C545 C544 C525 90(9) . .
C512 C544 C540 107(10) . .
C545 C544 C540 55(7) . .
C525 C544 C540 104(6) . .
C544 C545 C519 126(10) . .
C544 C545 C540 89(9) . .
C519 C545 C540 52(6) . .
C544 C545 C547 95(10) . .
C519 C545 C547 112(9) . .
C540 C545 C547 83(7) . .
C544 C545 C525 56(7) . .
C519 C545 C525 153(9) . .
C540 C545 C525 104(7) . .
C547 C545 C525 45(5) . .
C543 C546 C527 85(7) . .
C536 C547 C525 103(9) . .
C536 C547 C545 172(10) . .
C525 C547 C545 81(7) . .
C536 C547 C513 96(8) . .
C525 C547 C513 128(7) . .
C545 C547 C513 76(6) . .

loop_
_geom_bond_atom_site_label_1
_geom_bond_atom_site_label_2
_geom_bond_distance
_geom_bond_site_symmetry_2
C111 O115 1.419(10) .
C111 O174 1.425(10) .
C111 C112 1.521(10) .
C112 O112 1.426(10) .
C112 C113 1.521(10) .
C113 O113 1.417(10) .
C113 C114 1.516(9) .
C114 O114 1.428(10) .
C114 C115 1.521(10) .
O114 C121 1.425(10) .
C115 O115 1.416(10) .
C115 C116 1.521(10) .
C116 O116 1.417(10) .
C121 O125 1.423(10) .
C121 C122 1.512(10) .
C122 O122 1.416(10) .
C122 C123 1.523(9) .
C123 O123 1.417(10) .
C123 C124 1.520(10) .
C124 O124 1.423(9) .
C124 C125 1.520(10) .
O124 C131 1.429(10) .
C125 O125 1.428(10) .
C125 C126 1.522(10) .
C126 O126 1.419(10) .
C131 O135 1.422(10) .
C131 C132 1.517(10) .
C132 O132 1.413(10) .
C132 C133 1.526(10) .
C133 O133 1.421(10) .
C133 C134 1.520(10) .
C134 O134 1.419(10) .
C134 C135 1.514(10) .
O134 C141 1.425(10) .
C135 O135 1.427(10) .
C135 C136 1.517(10) .
C136 O136 1.413(10) .
C141 O145 1.420(10) .
C141 C142 1.519(9) .
C142 O142 1.419(10) .
C142 C143 1.521(10) .
C143 O143 1.419(10) .
C143 C144 1.524(10) .
C144 O144 1.423(10) .
C144 C145 1.522(9) .
O144 C151 1.423(10) .
C145 O145 1.418(10) .
C145 C146 1.523(10) .
C146 O146 1.418(10) .
C151 O155 1.417(10) .
C151 C152 1.520(10) .
C152 O152 1.420(10) .
C152 C153 1.525(9) .
C153 O153 1.422(10) .
C153 C154 1.520(10) .
C154 O154 1.416(10) .
C154 C155 1.517(10) .
O154 C161 1.420(10) .
C155 O155 1.427(10) .
C155 C156 1.518(10) .
C156 O156 1.424(10) .
C161 O165 1.417(10) .
C161 C162 1.517(10) .
C162 O162 1.417(10) .
C162 C163 1.519(10) .
C163 O163 1.417(10) .
C163 C164 1.525(9) .
C164 O164 1.421(10) .
C164 C165 1.519(10) .
O164 C171 1.417(10) .
C165 O165 1.419(10) .
C165 C166 1.510(10) .
C166 O166 1.420(10) .
C171 O175 1.417(10) .
C171 C172 1.514(10) .
C172 O172 1.414(10) .
C172 C173 1.515(10) .
C173 O173 1.415(10) .
C173 C174 1.514(9) .
C174 O174 1.428(10) .
C174 C175 1.520(10) .
C175 O175 1.423(10) .
C175 C176 1.510(10) .
C176 O176 1.411(10) .
C211 O274 1.418(10) .
C211 O215 1.420(10) .
C211 C212 1.514(10) .
C212 O212 1.419(10) .
C212 C213 1.514(10) .
C213 O213 1.419(10) .
C213 C214 1.515(9) .
C214 O214 1.424(9) .
C214 C215 1.522(10) .
O214 C221 1.427(10) .
C215 O215 1.423(10) .
C215 C216 1.523(10) .
C216 O216 1.421(10) .
C221 O225 1.416(10) .
C221 C222 1.521(10) .
C222 O222 1.414(10) .
C222 C223 1.517(10) .
C223 O223 1.419(10) .
C223 C224 1.514(9) .
C224 O224 1.420(10) .
C224 C225 1.516(10) .
O224 C231 1.416(10) .
C225 O225 1.424(10) .
C225 C226 1.520(10) .
C226 O226 1.420(10) .
C231 O235 1.416(10) .
C231 C232 1.516(10) .
C232 O232 1.415(10) .
C232 C233 1.525(10) .
C233 O233 1.424(10) .
C233 C234 1.526(9) .
C234 O234 1.426(10) .
C234 C235 1.525(10) .
O234 C241 1.428(10) .
C235 O235 1.418(10) .
C235 C236 1.521(10) .
C236 O236 1.423(10) .
C241 O245 1.424(10) .
C241 C242 1.514(10) .
C242 O242 1.419(10) .
C242 C243 1.521(9) .
C243 O243 1.414(10) .
C243 C244 1.526(10) .
C244 O244 1.416(9) .
C244 C245 1.517(10) .
O244 C251 1.423(10) .
C245 O245 1.426(10) .
C245 C246 1.510(10) .
C246 O246 1.417(10) .
C251 O255 1.416(10) .
C251 C252 1.515(10) .
C252 O252 1.414(10) .
C252 C253 1.518(9) .
C253 O253 1.423(10) .
C253 C254 1.519(10) .
C254 O254 1.421(10) .
C254 C255 1.519(10) .
O254 C261 1.424(10) .
C255 O255 1.418(10) .
C255 C256 1.516(10) .
C256 O256 1.417(10) .
C261 O265 1.418(10) .
C261 C262 1.521(9) .
C262 O262 1.428(10) .
C262 C263 1.523(10) .
C263 O263 1.419(10) .
C263 C264 1.523(9) .
C264 O264 1.424(10) .
C264 C265 1.520(9) .
O264 C271 1.421(10) .
C265 O265 1.427(10) .
C265 C266 1.525(10) .
C266 O266 1.421(10) .
C271 O275 1.413(10) .
C271 C272 1.513(10) .
C272 O272 1.419(10) .
C272 C273 1.515(10) .
C273 O273 1.421(10) .
C273 C274 1.519(10) .
C274 O274 1.422(10) .
C274 C275 1.514(10) .
C275 O275 1.425(10) .
C275 C276 1.522(10) .
C276 O276 1.417(10) .
O302 O325 0.83(5) .
O302 O323 1.57(6) .
O303 O324 1.53(5) .
O304 O312 1.30(4) .
O306 O317 0.86(4) .
O307 O316 0.77(5) .
O307 O337 1.65(12) .
O308 O318 0.74(4) .
O310 O322 0.77(6) .
O311 O319 0.71(5) .
O312 O330 0.89(7) .
O312 O337 1.63(11) .
O313 O329 0.76(8) .
O313 O328 0.83(8) .
O313 O335 1.11(8) .
O315 O338 1.07(8) .
O316 O337 0.89(11) .
O320 O326 0.97(8) .
O321 O333 1.51(10) .
O322 O334 1.58(9) .
O322 O331 1.77(11) .
O324 O326 1.76(9) .
O327 O330 1.64(8) .
O328 O329 0.78(10) .
O329 O335 1.80(12) .
O331 O334 1.20(10) .
O502 O503 1.01(6) .
O502 C539 1.19(8) .
O502 C528 1.20(6) .
O502 C517 1.66(10) .
O502 C511 1.70(8) .
O503 C527 1.08(7) .
O503 C511 1.52(8) .
O503 C539 1.56(9) .
O504 O507 0.95(6) .
O504 O505 1.09(6) .
O504 C520 1.62(9) .
O505 O506 1.03(6) 1_556
O506 O508 0.99(6) .
O506 O505 1.03(6) 1_554
O506 C515 1.88(8) .
O507 C520 1.33(9) .
O507 C526 1.55(9) .
O507 C538 1.75(12) .
O508 C531 1.18(12) .
O508 C521 1.90(9) .
O509 C529 0.92(8) .
O509 C542 1.19(10) .
C510 C538 0.99(10) .
C510 C517 1.06(11) .
C510 C530 1.65(15) .
C510 C528 1.94(8) .
C511 C516 0.96(8) .
C511 C517 1.03(11) .
C511 C539 1.92(10) .
C512 C544 1.01(12) .
C512 C534 1.49(12) .
C512 C541 1.55(14) .
C512 C525 1.73(12) .
C513 C514 1.05(10) .
C513 C540 1.13(11) .
C513 C518 1.61(10) .
C513 C532 1.73(13) .
C513 C547 1.87(12) .
C513 C519 1.95(13) .
C514 C531 1.13(12) .
C514 C519 1.42(13) .
C514 C540 1.47(12) .
C516 C524 1.51(9) .
C516 C522 1.91(16) .
C516 C517 1.91(14) .
C517 C530 1.50(15) .
C517 C528 1.80(10) .
C517 C539 1.92(12) .
C518 C532 1.10(10) .
C518 C543 1.48(11) .
C519 C521 1.09(11) .
C519 C531 1.19(13) .
C519 C540 1.32(11) .
C519 C545 1.50(15) .
C520 C538 1.37(13) .
C521 C531 1.75(13) .
C522 C524 1.36(15) .
C522 C523 1.43(16) .
C522 C541 1.55(16) .
C522 C534 1.67(17) .
C522 C527 1.69(16) .
C522 C542 1.88(17) .
C523 C542 0.92(11) .
C523 C527 1.49(12) .
C524 C534 1.23(9) .
C525 C547 1.44(12) .
C525 C544 1.66(11) .
C525 C536 1.93(10) .
C525 C541 1.97(12) .
C525 C545 1.99(14) .
C527 C546 1.80(9) .
C528 C539 1.34(9) .
C528 C530 1.56(15) .
C530 C539 1.49(16) .
C532 C536 1.87(12) .
C532 C543 1.94(14) .
C533 C535 1.63(14) .
C534 C541 1.62(12) .
C536 C547 0.99(10) .
C540 C545 1.51(13) .
C540 C544 1.86(13) .
C543 C546 1.17(11) .
C544 C545 1.11(13) .
C545 C547 1.63(15) .
